data_1561020
loop_
_publ_author_name
'Xiong, Gang'
'Wang, Bin-bin'
'He, Yongke'
'you, Lixin'
'Ren, Baoyi'
'Sun, Yaguang'

_publ_section_title
;
 Syntheses, structures, and luminescence of a series of novel trimetallic
 coordination polymers constructed by Cu-I clusters and alkaline-carboxyl-
 alkaline-earth building units
;
_journal_name_full 'Journal of Solid State Chemistry'
_journal_page_first 393
_journal_page_last 401
_journal_paper_doi 10.1016/j.jssc.2018.06.026
_journal_volume 265
_journal_year 2018
_chemical_formula_moiety '0.25(C132 H120 Ba4 Cu8 I8 Li8 N28 O44), C3 H7 N O'
_chemical_formula_sum 'C36 H37 Ba Cu2 I2 Li2 N8 O12'
_chemical_formula_weight 1305.85
_space_group_crystal_system monoclinic
_space_group_IT_number 15
_space_group_name_Hall '-C 2yc'
_space_group_name_H-M_alt 'C 1 2/c 1'
_atom_sites_solution_hydrogens geom
_atom_sites_solution_primary iterative
_cell_angle_alpha 90
_cell_angle_beta 103.741(7)
_cell_angle_gamma 90
_cell_formula_units_Z 4
_cell_length_a 16.652(12)
_cell_length_b 18.311(12)
_cell_length_c 18.392(13)
_cell_measurement_reflns_used 6315
_cell_measurement_temperature 293
_cell_measurement_theta_max 27.5
_cell_measurement_theta_min 3.1
_cell_volume 5447(7)
_computing_cell_refinement 'CrystalClear-SM Expert 2.0 r1 (Rigaku, 2009)'
_computing_data_collection 'CrystalClear-SM Expert 2.0 r1 (Rigaku, 2009)'
_computing_data_reduction 'CrystalClear-SM Expert 2.0 r1 (Rigaku, 2009)'
_computing_molecular_graphics 'Olex2 (Dolomanov et al., 2009)'
_computing_publication_material 'Olex2 (Dolomanov et al., 2009)'
_computing_structure_refinement 'ShelXL (Sheldrick, 2015)'
_computing_structure_solution
;
Superflip (Palatinus & Chapuis, 2007;Palatinus & van der Lee, 2008;
Palatinus et al., 2012)
;
_diffrn_ambient_temperature 293
_diffrn_detector CCD
_diffrn_detector_area_resol_mean 13.6612
_diffrn_measured_fraction_theta_full 0.994
_diffrn_measured_fraction_theta_max 0.994
_diffrn_measurement_details
;
scan:
	Number of images: 180
	           Slice: -60.0000 - 120.0000
	     Image width: 1.0000
	        Exp time: 16.0000
	   Rotation axis: Omega
	           Omega: 0.0000
	             Chi: 54.0000
	             Phi: 0.0000
	             XTD: 49.8763
	          2theta: 30.1079
scan:
	Number of images: 180
	           Slice: -60.0000 - 120.0000
	     Image width: 1.0000
	        Exp time: 16.0000
	   Rotation axis: Omega
	           Omega: 0.0000
	             Chi: 54.0000
	             Phi: 120.0000
	             XTD: 49.8763
	          2theta: 30.1079
scan:
	Number of images: 180
	           Slice: -60.0000 - 120.0000
	     Image width: 1.0000
	        Exp time: 16.0000
	   Rotation axis: Omega
	           Omega: 0.0000
	             Chi: 54.0000
	             Phi: 240.0000
	             XTD: 49.8763
	          2theta: 30.1079
;
_diffrn_measurement_device
;
XtaLABmini: Fixed Chi 2 circle
;
_diffrn_measurement_device_type 'Rigaku Mercury375R (2x2 bin mode)'
_diffrn_measurement_method 'profile data from \w-scans'
_diffrn_measurement_specimen_support Fiber
_diffrn_orient_matrix_type d*Trek
_diffrn_orient_matrix_UB_11 0.054601
_diffrn_orient_matrix_UB_12 0.028933
_diffrn_orient_matrix_UB_13 0.001891
_diffrn_orient_matrix_UB_21 0.004450
_diffrn_orient_matrix_UB_22 -0.004855
_diffrn_orient_matrix_UB_23 -0.054214
_diffrn_orient_matrix_UB_31 -0.013371
_diffrn_orient_matrix_UB_32 0.054027
_diffrn_orient_matrix_UB_33 -0.005936
_diffrn_radiation_monochromator 'Graphite Monochromator'
_diffrn_radiation_type MoK\a
_diffrn_radiation_wavelength 0.71075
_diffrn_reflns_av_R_equivalents 0.1004
_diffrn_reflns_av_unetI/netI 0.0604
_diffrn_reflns_Laue_measured_fraction_full 0.994
_diffrn_reflns_Laue_measured_fraction_max 0.994
_diffrn_reflns_limit_h_max 19
_diffrn_reflns_limit_h_min -19
_diffrn_reflns_limit_k_max 21
_diffrn_reflns_limit_k_min -21
_diffrn_reflns_limit_l_max 21
_diffrn_reflns_limit_l_min -21
_diffrn_reflns_number 20784
_diffrn_reflns_point_group_measured_fraction_full 0.994
_diffrn_reflns_point_group_measured_fraction_max 0.994
_diffrn_reflns_theta_full 25.008
_diffrn_reflns_theta_max 25.008
_diffrn_reflns_theta_min 3.064
_diffrn_source 'Sealed Tube'
_diffrn_source_current 12.0
_diffrn_source_power 0.6
_diffrn_source_voltage 50.0
_exptl_absorpt_coefficient_mu 2.677
_exptl_absorpt_correction_T_max 1.000
_exptl_absorpt_correction_T_min 0.803
_exptl_absorpt_correction_type multi-scan
_exptl_crystal_colour Colorless
_exptl_crystal_density_diffrn 1.592
_exptl_crystal_description Prism
_exptl_crystal_F_000 2524
_exptl_crystal_size_max 0.2
_exptl_crystal_size_mid 0.2
_exptl_crystal_size_min 0.2
_refine_diff_density_max 1.394
_refine_diff_density_min -0.988
_refine_diff_density_rms 0.151
_refine_ls_extinction_coef .
_refine_ls_extinction_method none
_refine_ls_goodness_of_fit_ref 1.089
_refine_ls_hydrogen_treatment constr
_refine_ls_matrix_type full
_refine_ls_number_parameters 321
_refine_ls_number_reflns 4782
_refine_ls_number_restraints 106
_refine_ls_restrained_S_all 1.089
_refine_ls_R_factor_all 0.0709
_refine_ls_R_factor_gt 0.0594
_refine_ls_shift/su_max 0.000
_refine_ls_shift/su_mean 0.000
_refine_ls_structure_factor_coef Fsqd
_refine_ls_weighting_details 'w=1/[\s^2^(Fo^2^)+(0.0626P)^2^+65.6151P] where P=(Fo^2^+2Fc^2^)/3'
_refine_ls_weighting_scheme calc
_refine_ls_wR_factor_gt 0.1499
_refine_ls_wR_factor_ref 0.1618
_reflns_Friedel_coverage 0.000
_reflns_Friedel_fraction_full .
_reflns_Friedel_fraction_max .
_reflns_number_gt 3975
_reflns_number_total 4782
_reflns_threshold_expression 'I > 2\s(I)'
_cod_data_source_file 5.cif
_cod_data_source_block 5
_cod_depositor_comments
;
The following automatic conversions were performed:

data item '_exptl_absorpt_correction_type' value 'Multi-scan' was
changed to 'multi-scan' in accordance with the built-in table derived
from the CIF Core dictionary named 'cif_core.dic' version 2.4.5 last
updated on 2014-11-21.

Automatic conversion script
Id: cif_fix_values 8369 2020-08-20 11:38:08Z andrius 
;
_cod_original_cell_volume 5448(7)
_cod_database_code 1561020
_shelx_space_group_comment
;
The symmetry employed for this shelxl refinement is uniquely defined
by the following loop, which should always be used as a source of
symmetry information in preference to the above space-group names.
They are only intended as comments.
;
_olex2_refinement_description
;
1. Fixed Uiso
 At 1.2 times of:
  All C(H) groups
 At 1.5 times of:
  All C(H,H,H) groups
2. Restrained distances
 O6-C13
 1.28 with sigma of 0.01
 C19-C18
 2.6 with sigma of 0.01
 C19-C20
 2.8 with sigma of 0.01
 C14-N4
 1.57 with sigma of 0.01
3. Uiso/Uaniso restraints and constraints
C19 \\sim N5 \\sim C20 \\sim C18 \\sim O7: within 3.8A with sigma of 0.01 and
sigma for terminal atoms of 0.01
C14 \\sim N4 \\sim C13 \\sim O6: within 3.8A with sigma of 0.01 and sigma for
terminal atoms of 0.01
Uanis(N4) \\sim Ueq: with sigma of 0.01 and sigma for terminal atoms of 0.01
Uanis(N5) \\sim Ueq: with sigma of 0.01 and sigma for terminal atoms of 0.01
4. Others
 Fixed Sof: N5(0.5) N4(0.5) O7(0.5) C20(0.5) H20A(0.5) H20B(0.5) H20C(0.5)
 C13(0.5) C18(0.5) H18(0.5) C19(0.5) H19A(0.5) H19B(0.5) H19C(0.5)
5.a Aromatic/amide H refined with riding coordinates:
 C8(H8), C10(H10), C11(H11), C2(H2), C1(H1), C7(H7), C15(H15), C4(H4), C5(H5),
 C18(H18)
5.b Idealised Me refined as rotating group:
 C17(H17A,H17B,H17C), C16(H16A,H16B,H16C), C20(H20A,H20B,H20C), C19(H19A,H19B,
 H19C)
;

loop_
_space_group_symop_operation_xyz
'x, y, z'
'-x, y, -z+1/2'
'x+1/2, y+1/2, z'
'-x+1/2, y+1/2, -z+1/2'
'-x, -y, -z'
'x, -y, z-1/2'
'-x+1/2, -y+1/2, -z'
'x+1/2, -y+1/2, z-1/2'

loop_
_atom_site_label
_atom_site_type_symbol
_atom_site_fract_x
_atom_site_fract_y
_atom_site_fract_z
_atom_site_U_iso_or_equiv
_atom_site_adp_type
_atom_site_occupancy
_atom_site_site_symmetry_order
_atom_site_calc_flag
_atom_site_refinement_flags_posn
_atom_site_refinement_flags_adp
_atom_site_refinement_flags_occupancy
_atom_site_disorder_assembly
_atom_site_disorder_group
Ba1 Ba 0.500000 0.47219(3) 0.250000 0.03293(19) Uani 1 2 d S T P . .
I1 I 0.41800(3) 1.02600(3) 0.38632(3) 0.0478(2) Uani 1 1 d . . . . .
Cu1 Cu 0.53732(6) 0.94860(5) 0.46985(5) 0.0409(3) Uani 1 1 d . . . . .
N5 N 0.2763(14) 0.7080(13) 0.2073(14) 0.100(4) Uani 0.5 1 d . U . . .
O1 O 0.5051(4) 0.5636(3) 0.4599(3) 0.0430(13) Uani 1 1 d . . . . .
O4 O 0.3358(4) 0.4648(5) 0.2584(3) 0.070(2) Uani 1 1 d . . . . .
O2 O 0.5030(5) 0.5888(3) 0.3416(3) 0.066(2) Uani 1 1 d . . . . .
C8 C 0.6984(5) 0.9663(5) 0.3190(5) 0.052(2) Uani 1 1 d . . . . .
H8 H 0.690005 0.975034 0.267967 0.063 Uiso 1 1 calc R . . . .
N3 N 0.2784(5) 0.3808(4) 0.0375(5) 0.0575(19) Uani 1 1 d . . . . .
O3 O 0.4173(3) 0.4297(3) 0.3656(3) 0.0455(13) Uani 1 1 d . . . . .
C17 C 0.3101(9) 0.3663(9) -0.0296(8) 0.105(5) Uani 1 1 d . . . . .
H17A H 0.353081 0.400660 -0.031674 0.157 Uiso 1 1 calc GR . . . .
H17B H 0.265942 0.371346 -0.073658 0.157 Uiso 1 1 calc GR . . . .
H17C H 0.331863 0.317619 -0.027189 0.157 Uiso 1 1 calc GR . . . .
C10 C 0.7848(5) 0.9384(5) 0.4367(4) 0.0442(19) Uani 1 1 d . . . . .
H10 H 0.836367 0.927774 0.467574 0.053 Uiso 1 1 calc R . . . .
C9 C 0.7760(4) 0.9508(4) 0.3605(4) 0.0367(16) Uani 1 1 d . . . . .
C6 C 0.5030(5) 0.6067(4) 0.4065(4) 0.0398(17) Uani 1 1 d . . . . .
O6 O 0.500000 0.3252(8) 0.250000 0.124(4) Uani 1 2 d DS TU P . .
O5 O 0.3983(4) 0.4323(4) 0.0989(4) 0.0643(18) Uani 1 1 d . . . . .
N2 N 0.6408(4) 0.9574(4) 0.4250(4) 0.0425(15) Uani 1 1 d . . . . .
C11 C 0.7153(5) 0.9422(5) 0.4657(4) 0.050(2) Uani 1 1 d . . . . .
H11 H 0.721628 0.933581 0.516578 0.061 Uiso 1 1 calc R . . . .
N1 N 0.5122(4) 0.8374(3) 0.4528(4) 0.0434(15) Uani 1 1 d . . . . .
C2 C 0.5289(6) 0.7143(4) 0.4963(4) 0.047(2) Uani 1 1 d . . . . .
H2 H 0.541820 0.682337 0.536651 0.057 Uiso 1 1 calc R . . . .
C3 C 0.5064(5) 0.6879(4) 0.4232(4) 0.0339(15) Uani 1 1 d . . . . .
C12 C 0.3485(4) 0.4485(5) 0.3256(4) 0.0415(18) Uani 1 1 d . . . . .
C1 C 0.5316(6) 0.7883(5) 0.5074(4) 0.051(2) Uani 1 1 d . . . . .
H1 H 0.548001 0.805290 0.556325 0.061 Uiso 1 1 calc R . . . .
C7 C 0.6324(5) 0.9691(5) 0.3522(5) 0.053(2) Uani 1 1 d . . . . .
H7 H 0.580104 0.979470 0.322656 0.063 Uiso 1 1 calc R . . . .
C15 C 0.3257(6) 0.4136(6) 0.0931(5) 0.063(2) Uani 1 1 d . . . . .
H15 H 0.302924 0.424573 0.133365 0.075 Uiso 1 1 calc R . . . .
C4 C 0.4856(7) 0.7382(4) 0.3666(4) 0.054(2) Uani 1 1 d . . . . .
H4 H 0.469302 0.722729 0.317130 0.065 Uiso 1 1 calc R . . . .
C5 C 0.4889(6) 0.8116(5) 0.3832(5) 0.058(2) Uani 1 1 d . . . . .
H5 H 0.474157 0.844701 0.343977 0.070 Uiso 1 1 calc R . . . .
C16 C 0.1944(7) 0.3587(8) 0.0326(9) 0.099(4) Uani 1 1 d . . . . .
H16A H 0.160235 0.374037 -0.014636 0.149 Uiso 1 1 calc GR . . . .
H16B H 0.174959 0.380918 0.072498 0.149 Uiso 1 1 calc GR . . . .
H16C H 0.191953 0.306566 0.036625 0.149 Uiso 1 1 calc GR . . . .
Li1 Li 0.5095(8) 0.4583(7) 0.4423(6) 0.040(3) Uani 1 1 d . . . . .
N4 N 0.514(2) 0.2078(12) 0.261(2) 0.121(4) Uani 0.5 1 d D U . . .
O7 O 0.2586(12) 0.7415(12) 0.3216(12) 0.114(4) Uani 0.5 1 d . U . . .
C14 C 0.4386(13) 0.1702(10) 0.2055(11) 0.140(4) Uani 1 1 d D U . . .
C20 C 0.2936(18) 0.6416(16) 0.2350(16) 0.114(5) Uani 0.5 1 d D U . . .
H20A H 0.297677 0.642436 0.287980 0.171 Uiso 0.5 1 calc GR . . . .
H20B H 0.345192 0.625630 0.225818 0.171 Uiso 0.5 1 calc GR . . . .
H20C H 0.250469 0.608556 0.211469 0.171 Uiso 0.5 1 calc GR . . . .
C13 C 0.546(2) 0.2736(15) 0.2837(19) 0.127(5) Uani 0.5 1 d D U . . .
C18 C 0.2557(18) 0.762(2) 0.2513(14) 0.113(5) Uani 0.5 1 d D U . . .
H18 H 0.240952 0.808613 0.233651 0.135 Uiso 0.5 1 calc R . . . .
C19 C 0.2671(19) 0.7389(16) 0.1152(13) 0.118(5) Uani 0.5 1 d D U . . .
H19A H 0.317769 0.762039 0.111509 0.176 Uiso 0.5 1 calc GR . . . .
H19B H 0.222591 0.773448 0.102412 0.176 Uiso 0.5 1 calc GR . . . .
H19C H 0.256023 0.698265 0.081350 0.176 Uiso 0.5 1 calc GR . . . .

loop_
_atom_site_aniso_label
_atom_site_aniso_U_11
_atom_site_aniso_U_22
_atom_site_aniso_U_33
_atom_site_aniso_U_23
_atom_site_aniso_U_13
_atom_site_aniso_U_12
Ba1 0.0433(4) 0.0325(3) 0.0272(3) 0.000 0.0168(3) 0.000
I1 0.0509(3) 0.0541(4) 0.0350(3) -0.0047(2) 0.0036(2) 0.0094(2)
Cu1 0.0431(5) 0.0380(5) 0.0440(5) -0.0057(4) 0.0149(4) 0.0009(4)
N5 0.081(6) 0.094(7) 0.113(8) 0.008(6) 0.001(6) -0.007(6)
O1 0.067(4) 0.037(3) 0.027(2) 0.005(2) 0.015(2) 0.004(3)
O4 0.049(4) 0.129(7) 0.035(3) 0.019(3) 0.015(3) 0.005(4)
O2 0.137(6) 0.037(3) 0.030(3) -0.001(2) 0.032(3) 0.000(4)
C8 0.038(4) 0.084(7) 0.034(4) 0.009(4) 0.009(3) 0.005(4)
N3 0.052(4) 0.051(4) 0.068(5) -0.006(4) 0.010(4) -0.003(4)
O3 0.032(3) 0.062(4) 0.043(3) 0.002(3) 0.011(2) -0.003(2)
C17 0.111(10) 0.125(12) 0.090(9) -0.049(9) 0.048(8) -0.042(9)
C10 0.033(4) 0.066(6) 0.034(4) 0.012(4) 0.010(3) 0.002(4)
C9 0.037(4) 0.047(4) 0.030(4) 0.000(3) 0.014(3) 0.000(3)
C6 0.064(5) 0.030(4) 0.028(4) 0.000(3) 0.014(3) 0.004(3)
O6 0.164(9) 0.085(7) 0.134(8) 0.000 0.058(7) 0.000
O5 0.048(4) 0.091(5) 0.055(4) 0.006(4) 0.016(3) -0.012(3)
N2 0.033(3) 0.056(4) 0.040(3) 0.001(3) 0.013(3) 0.005(3)
C11 0.047(5) 0.074(6) 0.033(4) 0.004(4) 0.013(3) 0.000(4)
N1 0.052(4) 0.034(4) 0.045(4) -0.004(3) 0.013(3) 0.002(3)
C2 0.077(6) 0.034(4) 0.030(4) -0.002(3) 0.011(4) -0.005(4)
C3 0.049(4) 0.026(4) 0.027(3) -0.004(3) 0.009(3) -0.001(3)
C12 0.025(3) 0.069(5) 0.033(4) -0.001(4) 0.011(3) -0.001(3)
C1 0.080(6) 0.039(4) 0.034(4) -0.011(3) 0.013(4) -0.007(4)
C7 0.038(4) 0.078(7) 0.041(5) 0.010(4) 0.008(4) 0.007(4)
C15 0.062(6) 0.074(7) 0.054(5) -0.001(5) 0.018(5) -0.009(5)
C4 0.097(7) 0.032(4) 0.030(4) 0.001(3) 0.010(4) 0.005(4)
C5 0.082(7) 0.048(5) 0.038(4) 0.007(4) 0.002(4) -0.005(5)
C16 0.048(6) 0.109(11) 0.136(12) -0.011(9) 0.014(7) -0.015(6)
Li1 0.054(8) 0.046(7) 0.020(5) 0.002(5) 0.012(5) 0.010(6)
N4 0.152(9) 0.091(7) 0.132(8) 0.005(6) 0.055(7) 0.009(6)
O7 0.094(7) 0.110(8) 0.124(9) 0.008(8) -0.002(7) -0.005(7)
C14 0.164(9) 0.114(8) 0.146(9) 0.009(6) 0.047(8) 0.016(6)
C20 0.091(7) 0.105(8) 0.129(9) 0.010(8) -0.009(7) -0.008(7)
C13 0.160(10) 0.094(8) 0.137(9) 0.003(6) 0.053(8) 0.008(6)
C18 0.091(7) 0.105(8) 0.128(9) 0.011(8) -0.004(8) -0.009(7)
C19 0.095(8) 0.110(9) 0.132(9) 0.007(8) -0.004(8) -0.006(8)

loop_
_atom_type_symbol
_atom_type_description
_atom_type_scat_dispersion_real
_atom_type_scat_dispersion_imag
_atom_type_scat_source
C C 0.0033 0.0016 'International Tables Vol C Tables 4.2.6.8 and 6.1.1.4'
H H 0.0000 0.0000 'International Tables Vol C Tables 4.2.6.8 and 6.1.1.4'
Ba Ba -0.3244 2.2819 'International Tables Vol C Tables 4.2.6.8 and 6.1.1.4'
Cu Cu 0.3201 1.2651 'International Tables Vol C Tables 4.2.6.8 and 6.1.1.4'
I I -0.4742 1.8119 'International Tables Vol C Tables 4.2.6.8 and 6.1.1.4'
Li Li -0.0003 0.0001 'International Tables Vol C Tables 4.2.6.8 and 6.1.1.4'
N N 0.0061 0.0033 'International Tables Vol C Tables 4.2.6.8 and 6.1.1.4'
O O 0.0106 0.0060 'International Tables Vol C Tables 4.2.6.8 and 6.1.1.4'

loop_
_geom_angle_atom_site_label_1
_geom_angle_atom_site_label_2
_geom_angle_atom_site_label_3
_geom_angle
_geom_angle_site_symmetry_1
_geom_angle_site_symmetry_3
O4 Ba1 O4 174.4(3) . 2_655
O4 Ba1 O3 132.28(18) 2_655 .
O4 Ba1 O3 45.67(16) 2_655 2_655
O4 Ba1 O3 45.67(16) . .
O4 Ba1 O3 132.28(18) . 2_655
O4 Ba1 O5 106.55(17) . 2_655
O4 Ba1 O5 106.55(17) 2_655 .
O4 Ba1 O5 72.02(18) . .
O4 Ba1 O5 72.02(18) 2_655 2_655
O4 Ba1 C12 22.69(18) 2_655 2_655
O4 Ba1 C12 155.4(2) 2_655 .
O4 Ba1 C12 155.4(2) . 2_655
O4 Ba1 C12 22.69(18) . .
O4 Ba1 Li1 104.1(3) 2_655 .
O4 Ba1 Li1 75.5(3) . .
O2 Ba1 O4 101.5(2) 2_655 .
O2 Ba1 O4 82.9(2) 2_655 2_655
O2 Ba1 O4 101.5(2) . 2_655
O2 Ba1 O4 82.9(2) . .
O2 Ba1 O2 76.2(2) . 2_655
O2 Ba1 O3 136.42(19) . 2_655
O2 Ba1 O3 72.40(18) 2_655 2_655
O2 Ba1 O3 136.42(19) 2_655 .
O2 Ba1 O3 72.40(18) . .
O2 Ba1 O5 72.0(2) . 2_655
O2 Ba1 O5 72.0(2) 2_655 .
O2 Ba1 O5 134.0(2) . .
O2 Ba1 O5 134.0(2) 2_655 2_655
O2 Ba1 C12 118.6(2) 2_655 .
O2 Ba1 C12 74.7(2) . .
O2 Ba1 C12 118.6(2) . 2_655
O2 Ba1 C12 74.7(2) 2_655 2_655
O2 Ba1 Li1 132.2(2) 2_655 .
O2 Ba1 Li1 56.0(2) . .
O3 Ba1 O3 148.9(2) . 2_655
O3 Ba1 O5 110.73(17) . .
O3 Ba1 O5 60.97(17) . 2_655
O3 Ba1 O5 60.97(17) 2_655 .
O3 Ba1 O5 110.72(17) 2_655 2_655
O3 Ba1 C12 147.82(19) 2_655 .
O3 Ba1 C12 23.16(17) . .
O3 Ba1 C12 147.82(19) . 2_655
O3 Ba1 C12 23.16(17) 2_655 2_655
O3 Ba1 Li1 143.4(2) 2_655 .
O3 Ba1 Li1 32.6(3) . .
O6 Ba1 O4 87.21(17) . .
O6 Ba1 O4 87.21(17) . 2_655
O6 Ba1 O2 141.90(12) . 2_655
O6 Ba1 O2 141.90(12) . .
O6 Ba1 O3 74.45(12) . .
O6 Ba1 O3 74.44(12) . 2_655
O6 Ba1 O5 75.82(15) . .
O6 Ba1 O5 75.81(15) . 2_655
O6 Ba1 C12 82.18(16) . 2_655
O6 Ba1 C12 82.18(16) . .
O6 Ba1 Li1 85.9(2) . .
O5 Ba1 O5 151.6(3) 2_655 .
O5 Ba1 C12 92.29(18) 2_655 2_655
O5 Ba1 C12 83.88(19) . 2_655
O5 Ba1 C12 92.29(18) . .
O5 Ba1 C12 83.88(19) 2_655 .
O5 Ba1 Li1 143.2(3) . .
O5 Ba1 Li1 33.3(2) 2_655 .
C12 Ba1 C12 164.4(3) . 2_655
C12 Ba1 Li1 125.4(3) 2_655 .
C12 Ba1 Li1 53.2(3) . .
Cu1 I1 Cu1 60.59(4) 5_676 .
I1 Cu1 I1 119.41(4) 5_676 .
I1 Cu1 Cu1 59.58(6) . 5_676
I1 Cu1 Cu1 59.83(4) 5_676 5_676
N2 Cu1 I1 108.84(19) . 5_676
N2 Cu1 I1 108.02(19) . .
N2 Cu1 Cu1 128.8(2) . 5_676
N2 Cu1 N1 99.8(3) . .
N1 Cu1 I1 108.91(19) . 5_676
N1 Cu1 I1 110.04(19) . .
N1 Cu1 Cu1 131.4(2) . 5_676
C20 N5 C18 120(3) . .
C20 N5 C19 129(2) . .
C18 N5 C19 111.2(19) . .
C6 O1 Li1 119.0(6) . .
C6 O1 Li1 151.9(6) . 5_666
Li1 O1 Li1 88.1(5) 5_666 .
C12 O4 Ba1 97.4(5) . .
C6 O2 Ba1 143.5(5) . .
C9 C8 H8 119.7 . .
C9 C8 C7 120.6(8) . .
C7 C8 H8 119.7 . .
C15 N3 C17 118.5(9) . .
C15 N3 C16 125.8(10) . .
C16 N3 C17 115.7(10) . .
C12 O3 Ba1 91.3(4) . .
C12 O3 Li1 145.7(7) . .
Li1 O3 Ba1 91.7(4) . .
N3 C17 H17A 109.5 . .
N3 C17 H17B 109.5 . .
N3 C17 H17C 109.5 . .
H17A C17 H17B 109.5 . .
H17A C17 H17C 109.5 . .
H17B C17 H17C 109.5 . .
C9 C10 H10 120.6 . .
C11 C10 H10 120.6 . .
C11 C10 C9 118.7(7) . .
C8 C9 C10 117.1(7) . .
C8 C9 C12 121.3(7) . 3
C10 C9 C12 121.6(7) . 3
O1 C6 C3 117.7(6) . .
O2 C6 O1 125.5(7) . .
O2 C6 C3 116.6(6) . .
C13 O6 Ba1 137.8(17) . .
C13 O6 Ba1 137.8(17) 2_655 .
C13 O6 C13 84(3) . 2_655
C15 O5 Ba1 118.4(6) . .
C15 O5 Li1 152.7(8) . 2_655
Li1 O5 Ba1 88.7(4) 2_655 .
C11 N2 Cu1 121.0(5) . .
C11 N2 C7 117.7(7) . .
C7 N2 Cu1 120.7(5) . .
C10 C11 H11 118.2 . .
N2 C11 C10 123.5(7) . .
N2 C11 H11 118.2 . .
C1 N1 Cu1 122.9(5) . .
C1 N1 C5 116.6(7) . .
C5 N1 Cu1 119.5(6) . .
C3 C2 H2 120.7 . .
C1 C2 H2 120.7 . .
C1 C2 C3 118.6(7) . .
C2 C3 C6 121.6(6) . .
C4 C3 C6 120.9(6) . .
C4 C3 C2 117.4(7) . .
O4 C12 Ba1 59.9(4) . .
O4 C12 O3 124.6(7) . .
O4 C12 C9 117.2(7) . 3_445
O3 C12 Ba1 65.5(4) . .
O3 C12 C9 118.3(6) . 3_445
C9 C12 Ba1 170.5(6) 3_445 .
N1 C1 C2 124.3(7) . .
N1 C1 H1 117.9 . .
C2 C1 H1 117.9 . .
C8 C7 H7 118.8 . .
N2 C7 C8 122.3(8) . .
N2 C7 H7 118.8 . .
N3 C15 H15 116.5 . .
O5 C15 N3 126.9(10) . .
O5 C15 H15 116.5 . .
C3 C4 H4 120.1 . .
C3 C4 C5 119.9(7) . .
C5 C4 H4 120.1 . .
N1 C5 C4 123.1(8) . .
N1 C5 H5 118.4 . .
C4 C5 H5 118.4 . .
N3 C16 H16A 109.5 . .
N3 C16 H16B 109.5 . .
N3 C16 H16C 109.5 . .
H16A C16 H16B 109.5 . .
H16A C16 H16C 109.5 . .
H16B C16 H16C 109.5 . .
O1 Li1 Ba1 95.8(4) . .
O1 Li1 Ba1 167.5(7) 5_666 .
O1 Li1 O1 91.9(5) 5_666 .
O1 Li1 O5 127.5(7) 5_666 2_655
O1 Li1 Li1 45.2(4) . 5_666
O1 Li1 Li1 46.6(4) 5_666 5_666
O3 Li1 Ba1 55.6(3) . .
O3 Li1 O1 109.9(7) . .
O3 Li1 O1 112.4(7) . 5_666
O3 Li1 O5 102.6(6) . 2_655
O3 Li1 Li1 121.2(9) . 5_666
O5 Li1 Ba1 58.1(3) 2_655 .
O5 Li1 O1 111.9(7) 2_655 .
O5 Li1 Li1 134.7(10) 2_655 5_666
Li1 Li1 Ba1 140.1(7) 5_666 .
N4 N4 C14 142(2) 2_655 2_655
N4 N4 C14 26.0(13) 2_655 .
N4 N4 C13 46.8(9) 2_655 2_655
N4 N4 C13 116.0(14) 2_655 .
C14 N4 C14 116(3) 2_655 .
C14 N4 C13 72.6(12) . 2_655
C14 N4 C13 102(2) 2_655 .
C14 N4 C13 171(3) 2_655 2_655
C13 N4 C14 142(2) . .
C13 N4 C13 69.2(17) . 2_655
N4 C14 N4 12.4(13) 2_655 .
N4 C14 C13 55.5(13) . 2_655
N4 C14 C13 43.1(14) 2_655 2_655
N5 C20 H20A 109.5 . .
N5 C20 H20B 109.5 . .
N5 C20 H20C 109.5 . .
H20A C20 H20B 109.5 . .
H20A C20 H20C 109.5 . .
H20B C20 H20C 109.5 . .
O6 C13 N4 112(3) . .
O6 C13 N4 95(2) . 2_655
O6 C13 C14 146(3) . 2_655
O6 C13 C13 47.8(17) . 2_655
N4 C13 N4 17.3(14) . 2_655
N4 C13 C14 34.7(14) . 2_655
N4 C13 C14 51.9(9) 2_655 2_655
N4 C13 C13 46.8(9) 2_655 2_655
N4 C13 C13 64.0(13) . 2_655
C13 C13 C14 98.7(12) 2_655 2_655
N5 C18 H18 122.7 . .
O7 C18 N5 115(3) . .
O7 C18 H18 122.7 . .
N5 C19 H19A 109.5 . .
N5 C19 H19B 109.5 . .
N5 C19 H19C 109.5 . .
H19A C19 H19B 109.5 . .
H19A C19 H19C 109.5 . .
H19B C19 H19C 109.5 . .

loop_
_geom_bond_atom_site_label_1
_geom_bond_atom_site_label_2
_geom_bond_distance
_geom_bond_site_symmetry_2
Ba1 O4 2.778(7) .
Ba1 O4 2.778(7) 2_655
Ba1 O2 2.712(6) 2_655
Ba1 O2 2.712(6) .
Ba1 O3 2.900(5) 2_655
Ba1 O3 2.900(5) .
Ba1 O6 2.691(16) .
Ba1 O5 2.981(7) .
Ba1 O5 2.981(7) 2_655
Ba1 C12 3.185(7) 2_655
Ba1 C12 3.185(7) .
Ba1 Li1 3.512(11) .
I1 Cu1 2.6205(16) .
I1 Cu1 2.614(2) 5_676
Cu1 Cu1 2.641(2) 5_676
Cu1 N2 2.086(6) .
Cu1 N1 2.087(7) .
N5 C20 1.32(3) .
N5 C18 1.37(4) .
N5 C19 1.76(3) .
O1 C6 1.256(9) .
O1 Li1 1.958(14) .
O1 Li1 1.912(12) 5_666
O4 C12 1.239(9) .
O2 C6 1.237(9) .
C8 H8 0.9300 .
C8 C9 1.365(11) .
C8 C7 1.380(12) .
N3 C17 1.477(13) .
N3 C15 1.283(12) .
N3 C16 1.437(13) .
O3 C12 1.253(9) .
O3 Li1 1.896(14) .
C17 H17A 0.9600 .
C17 H17B 0.9600 .
C17 H17C 0.9600 .
C10 H10 0.9300 .
C10 C9 1.393(10) .
C10 C11 1.386(11) .
C9 C12 1.497(9) 3
C6 C3 1.516(10) .
O6 C13 1.278(10) 2_655
O6 C13 1.278(10) .
O5 C15 1.236(11) .
O5 Li1 1.928(14) 2_655
N2 C11 1.317(10) .
N2 C7 1.330(10) .
C11 H11 0.9300 .
N1 C1 1.329(11) .
N1 C5 1.334(11) .
C2 H2 0.9300 .
C2 C3 1.394(10) .
C2 C1 1.369(11) .
C3 C4 1.370(10) .
C1 H1 0.9300 .
C7 H7 0.9300 .
C15 H15 0.9300 .
C4 H4 0.9300 .
C4 C5 1.376(12) .
C5 H5 0.9300 .
C16 H16A 0.9600 .
C16 H16B 0.9600 .
C16 H16C 0.9600 .
Li1 Li1 2.69(2) 5_666
N4 N4 0.55(4) 2_655
N4 C14 1.11(3) 2_655
N4 C14 1.579(10) .
N4 C13 1.65(4) 2_655
N4 C13 1.34(4) .
O7 C18 1.33(3) .
C14 C13 1.91(3) 2_655
C20 H20A 0.9600 .
C20 H20B 0.9600 .
C20 H20C 0.9600 .
C13 C13 1.72(6) 2_655
C18 H18 0.9300 .
C19 H19A 0.9600 .
C19 H19B 0.9600 .
C19 H19C 0.9600 .

loop_
_geom_torsion_atom_site_label_1
_geom_torsion_atom_site_label_2
_geom_torsion_atom_site_label_3
_geom_torsion_atom_site_label_4
_geom_torsion
_geom_torsion_site_symmetry_1
_geom_torsion_site_symmetry_2
_geom_torsion_site_symmetry_3
_geom_torsion_site_symmetry_4
Ba1 O4 C12 O3 -11.0(10) . . . .
Ba1 O4 C12 C9 169.7(6) . . . 3_445
Ba1 O2 C6 O1 3.6(17) . . . .
Ba1 O2 C6 C3 179.4(7) . . . .
Ba1 O3 C12 O4 10.4(10) . . . .
Ba1 O3 C12 C9 -170.3(7) . . . 3_445
Ba1 O3 Li1 O1 83.3(6) . . . .
Ba1 O3 Li1 O1 -176.0(6) . . . 5_666
Ba1 O3 Li1 O5 -35.9(6) . . . 2_655
Ba1 O3 Li1 Li1 132.3(9) . . . 5_666
Ba1 O6 C13 N4 -179.7(19) . . . 2_655
Ba1 O6 C13 N4 180(3) . . . .
Ba1 O6 C13 C14 -179(3) . . . 2_655
Ba1 O6 C13 C13 180.000(6) . . . 2_655
Ba1 O5 C15 N3 -164.5(8) . . . .
Cu1 N2 C11 C10 171.9(7) . . . .
Cu1 N2 C7 C8 -171.9(7) . . . .
Cu1 N1 C1 C2 -168.5(7) . . . .
Cu1 N1 C5 C4 167.9(8) . . . .
O1 C6 C3 C2 13.7(12) . . . .
O1 C6 C3 C4 -164.9(8) . . . .
O2 C6 C3 C2 -162.4(8) . . . .
O2 C6 C3 C4 19.0(12) . . . .
C17 N3 C15 O5 -3.7(18) . . . .
C9 C8 C7 N2 0.3(15) . . . .
C9 C10 C11 N2 -0.3(15) . . . .
C6 C3 C4 C5 179.8(9) . . . .
C11 C10 C9 C8 0.1(13) . . . .
C11 C10 C9 C12 179.3(8) . . . 3
C11 N2 C7 C8 -0.5(14) . . . .
C2 C3 C4 C5 1.1(14) . . . .
C3 C2 C1 N1 1.6(14) . . . .
C3 C4 C5 N1 0.4(16) . . . .
C12 O3 Li1 Ba1 -94.9(11) . . . .
C12 O3 Li1 O1 -11.6(14) . . . .
C12 O3 Li1 O1 89.1(12) . . . 5_666
C12 O3 Li1 O5 -130.8(10) . . . 2_655
C12 O3 Li1 Li1 37.3(17) . . . 5_666
C1 N1 C5 C4 -1.0(15) . . . .
C1 C2 C3 C6 179.3(8) . . . .
C1 C2 C3 C4 -2.1(13) . . . .
C7 C8 C9 C10 -0.1(14) . . . .
C7 C8 C9 C12 -179.3(8) . . . 3
C7 N2 C11 C10 0.5(14) . . . .
C5 N1 C1 C2 -0.1(14) . . . .
C16 N3 C15 O5 179.0(11) . . . .
Li1 O1 C6 O2 -163.0(12) 5_666 . . .
Li1 O1 C6 O2 0.4(13) . . . .
Li1 O1 C6 C3 -175.3(7) . . . .
Li1 O1 C6 C3 21.3(19) 5_666 . . .
Li1 O3 C12 Ba1 95.0(11) . . . .
Li1 O3 C12 O4 105.5(13) . . . .
Li1 O3 C12 C9 -75.3(14) . . . 3_445
Li1 O5 C15 N3 23(3) 2_655 . . .
N4 N4 C14 C13 -4(21) 2_655 . . 2_655
N4 N4 C13 O6 3(15) 2_655 . . .
N4 N4 C13 C14 -176(17) 2_655 . . 2_655
N4 N4 C13 C13 2(13) 2_655 . . 2_655
C14 N4 C14 N4 -174(27) 2_655 . . 2_655
C14 N4 C14 C13 -178(6) 2_655 . . 2_655
C14 N4 C13 O6 179(3) 2_655 . . .
C14 N4 C13 O6 0(8) . . . .
C14 N4 C13 N4 176(17) 2_655 . . 2_655
C14 N4 C13 N4 -2(8) . . . 2_655
C14 N4 C13 C14 -178(10) . . . 2_655
C14 N4 C13 C13 0(7) . . . 2_655
C14 N4 C13 C13 179(5) 2_655 . . 2_655
C20 N5 C18 O7 3(4) . . . .
C13 O6 C13 N4 0.3(19) 2_655 . . 2_655
C13 O6 C13 N4 0(3) 2_655 . . .
C13 O6 C13 C14 1(3) 2_655 . . 2_655
C13 N4 C14 N4 4(21) 2_655 . . 2_655
C13 N4 C14 N4 4(16) . . . 2_655
C13 N4 C14 C13 0(6) . . . 2_655
C13 N4 C13 O6 0(2) 2_655 . . .
C13 N4 C13 N4 -2(13) 2_655 . . 2_655
C13 N4 C13 C14 -179(5) 2_655 . . 2_655
C19 N5 C18 O7 178(2) . . . .

_cod_database_fobs_code 1561020
